data_7131572
loop_
_publ_author_name
'Naskar, Koushik'
'Karmakar, Sudip'
'Mondal, Imtiaj'
'Sarkar, Writhabrata'
'Roy, Shantonu'
'Roy, Anupam'
'Deb, Indubhusan'

_publ_section_title
;
 Synthesis of indene-fused spiro-dibenz(ox)azepines <i>via</i>
 Rh(III)-catalyzed cascade regioselective C-H activation/annulation.
;
_journal_issue 50
_journal_name_full 'Chemical communications (Cambridge, England)'
_journal_page_first 7751
_journal_page_last 7754
_journal_paper_doi 10.1039/d3cc01416a
_journal_volume 59
_journal_year 2023
_chemical_formula_moiety 'C34 H22 Br N O2'
_chemical_formula_sum 'C34 H22 Br N O2'
_chemical_formula_weight 556.43
_space_group_crystal_system monoclinic
_space_group_IT_number 14
_space_group_name_Hall '-P 2ybc'
_space_group_name_H-M_alt 'P 1 21/c 1'
_atom_sites_solution_hydrogens geom
_atom_sites_solution_primary dual
_audit_creation_date 2022-11-23
_audit_creation_method
;
Olex2 1.3
(compiled 2020.11.12 svn.r5f609507 for OlexSys, GUI svn.r6408)
;
_audit_update_record
;
2022-12-14 deposited with the CCDC.	2023-04-19 downloaded from the CCDC.
;
_cell_angle_alpha 90
_cell_angle_beta 106.2500(10)
_cell_angle_gamma 90
_cell_formula_units_Z 4
_cell_length_a 11.7008(2)
_cell_length_b 13.1668(3)
_cell_length_c 17.7959(3)
_cell_measurement_reflns_used 9872
_cell_measurement_temperature 100.0
_cell_measurement_theta_max 64.97
_cell_measurement_theta_min 3.94
_cell_volume 2632.14(9)
_computing_cell_refinement 'Bruker SAINT V8.38A (Bruker AXS)'
_computing_data_collection 'Bruker APEX3 ver.2018.7-2(Bruker AXS)'
_computing_data_reduction 'Bruker SAINT V8.38A (Bruker AXS)'
_computing_molecular_graphics 'Olex2 1.3 (Dolomanov et al., 2009)'
_computing_publication_material 'Olex2 1.3 (Dolomanov et al., 2009)'
_computing_structure_refinement 'SHELXL 2018/3 (Sheldrick, 2015)'
_computing_structure_solution 'SHELXT 2014/5 (Sheldrick, 2014)'
_diffrn_ambient_temperature 100.0
_diffrn_detector 'CPAD area detector'
_diffrn_detector_area_resol_mean 7.407
_diffrn_detector_type 'Bruker Photon III'
_diffrn_measured_fraction_theta_full 0.989
_diffrn_measured_fraction_theta_max 0.989
_diffrn_measurement_device 'four-circle diffractometer'
_diffrn_measurement_device_type 'Bruker APEX3_IMuS Diamond_Photon III (1)'
_diffrn_measurement_method '\w and \f scans'
_diffrn_radiation_collimation '0.5 mm double-pinhole'
_diffrn_radiation_monochromator 'mirror optics'
_diffrn_radiation_probe x-ray
_diffrn_radiation_type 'Cu K\a'
_diffrn_radiation_wavelength 1.54178
_diffrn_reflns_av_R_equivalents 0.0442
_diffrn_reflns_av_unetI/netI 0.0271
_diffrn_reflns_Laue_measured_fraction_full 0.989
_diffrn_reflns_Laue_measured_fraction_max 0.989
_diffrn_reflns_limit_h_max 13
_diffrn_reflns_limit_h_min -13
_diffrn_reflns_limit_k_max 15
_diffrn_reflns_limit_k_min -15
_diffrn_reflns_limit_l_max 20
_diffrn_reflns_limit_l_min -20
_diffrn_reflns_number 45439
_diffrn_reflns_point_group_measured_fraction_full 0.989
_diffrn_reflns_point_group_measured_fraction_max 0.989
_diffrn_reflns_theta_full 65.051
_diffrn_reflns_theta_max 65.051
_diffrn_reflns_theta_min 3.935
_diffrn_source 'microfocus sealed X-ray tube'
_diffrn_source_current 1.2
_diffrn_source_power 0.06
_diffrn_source_type 'Incoatec I\ms Diamond'
_diffrn_source_voltage 50.0
_diffrn_standards_number 0
_exptl_absorpt_coefficient_mu 2.379
_exptl_absorpt_correction_T_max 0.7526
_exptl_absorpt_correction_T_min 0.5462
_exptl_absorpt_correction_type multi-scan
_exptl_absorpt_process_details
;
SADABS-2016/2 (Bruker,2016/2) was used for absorption correction.
wR2(int) was 0.1237 before and 0.0621 after correction.
The Ratio of minimum to maximum transmission is 0.7258.
The \l/2 correction factor is Not present.
;
_exptl_crystal_colour colourless
_exptl_crystal_colour_primary colourless
_exptl_crystal_density_diffrn 1.404
_exptl_crystal_description BLOCK
_exptl_crystal_F_000 1136
_exptl_crystal_size_max 0.35
_exptl_crystal_size_mid 0.25
_exptl_crystal_size_min 0.2
_refine_diff_density_max 0.609
_refine_diff_density_min -0.759
_refine_diff_density_rms 0.078
_refine_ls_extinction_method none
_refine_ls_goodness_of_fit_ref 1.069
_refine_ls_hydrogen_treatment constr
_refine_ls_matrix_type full
_refine_ls_number_parameters 343
_refine_ls_number_reflns 4432
_refine_ls_number_restraints 0
_refine_ls_restrained_S_all 1.069
_refine_ls_R_factor_all 0.0328
_refine_ls_R_factor_gt 0.0325
_refine_ls_shift/su_max 0.002
_refine_ls_shift/su_mean 0.000
_refine_ls_structure_factor_coef Fsqd
_refine_ls_weighting_details 'w=1/[\s^2^(Fo^2^)+(0.0485P)^2^+1.8978P] where P=(Fo^2^+2Fc^2^)/3'
_refine_ls_weighting_scheme calc
_refine_ls_wR_factor_gt 0.0850
_refine_ls_wR_factor_ref 0.0853
_reflns_Friedel_coverage 0.000
_reflns_number_gt 4365
_reflns_number_total 4432
_reflns_threshold_expression 'I > 2\s(I)'
_cod_data_source_file d3cc01416a2.cif
_cod_data_source_block kn_01_260_0m_a
_cod_depositor_comments 'Adding full bibliography for 7131569--7131574.cif.'
_cod_database_code 7131572
_shelx_shelxl_version_number 2018/3
_shelx_space_group_comment
;
The symmetry employed for this shelxl refinement is uniquely defined
by the following loop, which should always be used as a source of
symmetry information in preference to the above space-group names.
They are only intended as comments.
;
_shelx_estimated_absorpt_t_max 0.648
_shelx_estimated_absorpt_t_min 0.490
_olex2_refinement_description
;
1. Fixed Uiso
 At 1.2 times of:
  All C(H) groups, All N(H) groups
2.a Aromatic/amide H refined with riding coordinates:
 N1(H1), C20(H20), C18(H18), C34(H34), C12(H12), C30(H30), C17(H17), C28(H28),
 C3(H3), C9(H9), C27(H27), C33(H33), C4(H4), C2(H2), C24(H24), C31(H31),
 C32(H32), C5(H5), C11(H11), C10(H10), C26(H26), C25(H25)
;
_olex2_submission_original_sample_id KN_01_260
_olex2_submission_special_instructions 'No special instructions were received'

loop_
_space_group_symop_operation_xyz
'x, y, z'
'-x, y+1/2, -z+1/2'
'-x, -y, -z'
'x, -y-1/2, z-1/2'

loop_
_atom_site_label
_atom_site_type_symbol
_atom_site_fract_x
_atom_site_fract_y
_atom_site_fract_z
_atom_site_U_iso_or_equiv
_atom_site_adp_type
_atom_site_occupancy
_atom_site_site_symmetry_order
_atom_site_calc_flag
_atom_site_refinement_flags_posn
_atom_site_refinement_flags_adp
_atom_site_refinement_flags_occupancy
_atom_site_disorder_assembly
_atom_site_disorder_group
Br1 Br 0.96248(2) 0.50950(2) 0.35401(2) 0.02082(10) Uani 1 1 d . . . . .
O2 O 0.60313(11) 0.80085(10) 0.64021(7) 0.0223(3) Uani 1 1 d . . . . .
O1 O 0.88514(11) 0.63477(11) 0.71479(7) 0.0240(3) Uani 1 1 d . . . . .
N1 N 0.71303(14) 0.56865(12) 0.58453(9) 0.0210(3) Uani 1 1 d . . . . .
H1 H 0.724500 0.511256 0.562351 0.025 Uiso 1 1 calc R U . . .
C21 C 0.74039(16) 0.64437(14) 0.46717(10) 0.0173(4) Uani 1 1 d . . . . .
C20 C 0.83404(16) 0.59225(14) 0.45291(10) 0.0187(4) Uani 1 1 d . . . . .
H20 H 0.895570 0.564100 0.494356 0.022 Uiso 1 1 calc R U . . .
C16 C 0.64904(16) 0.68568(13) 0.40661(11) 0.0171(4) Uani 1 1 d . . . . .
C19 C 0.83482(16) 0.58252(14) 0.37529(11) 0.0186(4) Uani 1 1 d . . . . .
C29 C 0.45971(16) 0.79616(14) 0.39737(11) 0.0177(4) Uani 1 1 d . . . . .
C13 C 0.71960(15) 0.66692(14) 0.54632(10) 0.0173(4) Uani 1 1 d . . . . .
C14 C 0.59922(15) 0.72328(13) 0.52069(10) 0.0166(4) Uani 1 1 d . . . . .
C23 C 0.41028(16) 0.75204(14) 0.56611(11) 0.0193(4) Uani 1 1 d . . . . .
C22 C 0.54190(16) 0.76191(13) 0.57989(10) 0.0173(4) Uani 1 1 d . . . . .
C18 C 0.74687(16) 0.62451(14) 0.31384(11) 0.0192(4) Uani 1 1 d . . . . .
H18 H 0.751050 0.617647 0.261531 0.023 Uiso 1 1 calc R U . . .
C7 C 0.77592(17) 0.60270(14) 0.72279(11) 0.0209(4) Uani 1 1 d . . . . .
C1 C 0.81745(16) 0.73774(14) 0.59436(11) 0.0184(4) Uani 1 1 d . . . . .
C34 C 0.38030(17) 0.75990(15) 0.32870(11) 0.0227(4) Uani 1 1 d . . . . .
H34 H 0.394321 0.696378 0.307566 0.027 Uiso 1 1 calc R U . . .
C15 C 0.56293(16) 0.73578(13) 0.44166(11) 0.0169(4) Uani 1 1 d . . . . .
C12 C 0.76179(19) 0.59891(15) 0.79749(12) 0.0264(4) Uani 1 1 d . . . . .
H12 H 0.823666 0.621487 0.841209 0.032 Uiso 1 1 calc R U . . .
C6 C 0.88809(16) 0.72152(15) 0.67042(11) 0.0206(4) Uani 1 1 d . . . . .
C30 C 0.43970(17) 0.89160(14) 0.42564(11) 0.0208(4) Uani 1 1 d . . . . .
H30 H 0.495082 0.918157 0.471063 0.025 Uiso 1 1 calc R U . . .
C17 C 0.65241(16) 0.67682(14) 0.32947(10) 0.0180(4) Uani 1 1 d . . . . .
H17 H 0.591481 0.705859 0.288114 0.022 Uiso 1 1 calc R U . . .
C28 C 0.34164(17) 0.68236(15) 0.51391(12) 0.0233(4) Uani 1 1 d . . . . .
H28 H 0.378254 0.639159 0.484680 0.028 Uiso 1 1 calc R U . . .
C3 C 0.92012(18) 0.89919(16) 0.59510(13) 0.0267(4) Uani 1 1 d . . . . .
H3 H 0.930705 0.959651 0.568693 0.032 Uiso 1 1 calc R U . . .
C8 C 0.68775(17) 0.56894(14) 0.65800(11) 0.0205(4) Uani 1 1 d . . . . .
C9 C 0.58191(19) 0.53289(15) 0.66887(13) 0.0271(4) Uani 1 1 d . . . . .
H9 H 0.519924 0.510591 0.625118 0.033 Uiso 1 1 calc R U . . .
C27 C 0.21975(18) 0.67543(17) 0.50418(14) 0.0317(5) Uani 1 1 d . . . . .
H27 H 0.173482 0.627073 0.468891 0.038 Uiso 1 1 calc R U . . .
C33 C 0.28076(18) 0.81692(17) 0.29136(12) 0.0277(4) Uani 1 1 d . . . . .
H33 H 0.226586 0.792045 0.244767 0.033 Uiso 1 1 calc R U . . .
C4 C 0.98878(18) 0.88136(17) 0.67099(12) 0.0292(5) Uani 1 1 d . . . . .
H4 H 1.046289 0.929804 0.697295 0.035 Uiso 1 1 calc R U . . .
C2 C 0.83594(17) 0.82817(15) 0.55803(12) 0.0226(4) Uani 1 1 d . . . . .
H2 H 0.788999 0.841266 0.506057 0.027 Uiso 1 1 calc R U . . .
C24 C 0.35617(18) 0.81472(16) 0.60866(12) 0.0261(4) Uani 1 1 d . . . . .
H24 H 0.402771 0.861387 0.645386 0.031 Uiso 1 1 calc R U . . .
C31 C 0.34018(18) 0.94783(15) 0.38824(12) 0.0258(4) Uani 1 1 d . . . . .
H31 H 0.326995 1.012332 0.408237 0.031 Uiso 1 1 calc R U . . .
C32 C 0.25992(18) 0.90989(16) 0.32164(12) 0.0288(5) Uani 1 1 d . . . . .
H32 H 0.190457 0.947571 0.296624 0.035 Uiso 1 1 calc R U . . .
C5 C 0.97294(17) 0.79267(17) 0.70803(12) 0.0268(4) Uani 1 1 d . . . . .
H5 H 1.020542 0.779925 0.759897 0.032 Uiso 1 1 calc R U . . .
C11 C 0.6561(2) 0.56173(15) 0.80764(13) 0.0307(5) Uani 1 1 d . . . . .
H11 H 0.645547 0.558565 0.858609 0.037 Uiso 1 1 calc R U . . .
C10 C 0.5662(2) 0.52925(16) 0.74375(14) 0.0314(5) Uani 1 1 d . . . . .
H10 H 0.493615 0.504471 0.750824 0.038 Uiso 1 1 calc R U . . .
C26 C 0.16593(19) 0.73923(19) 0.54608(14) 0.0359(5) Uani 1 1 d . . . . .
H26 H 0.082638 0.734861 0.539428 0.043 Uiso 1 1 calc R U . . .
C25 C 0.23390(19) 0.80944(18) 0.59773(14) 0.0346(5) Uani 1 1 d . . . . .
H25 H 0.196825 0.854071 0.625717 0.041 Uiso 1 1 calc R U . . .

loop_
_atom_site_aniso_label
_atom_site_aniso_U_11
_atom_site_aniso_U_22
_atom_site_aniso_U_33
_atom_site_aniso_U_23
_atom_site_aniso_U_13
_atom_site_aniso_U_12
Br1 0.01977(14) 0.02693(14) 0.01529(14) -0.00076(7) 0.00415(9) 0.00784(7)
O2 0.0221(7) 0.0257(7) 0.0177(7) -0.0044(5) 0.0034(5) 0.0005(5)
O1 0.0197(7) 0.0332(8) 0.0179(7) 0.0034(6) 0.0032(5) 0.0067(6)
N1 0.0306(9) 0.0160(8) 0.0160(8) -0.0005(6) 0.0060(7) 0.0038(6)
C21 0.0192(9) 0.0170(9) 0.0146(9) -0.0016(7) 0.0030(7) 0.0005(7)
C20 0.0191(9) 0.0201(9) 0.0147(9) 0.0002(7) 0.0011(7) 0.0028(7)
C16 0.0171(9) 0.0151(8) 0.0179(9) -0.0018(7) 0.0031(7) 0.0003(7)
C19 0.0180(9) 0.0179(9) 0.0191(9) -0.0026(7) 0.0041(7) 0.0017(7)
C29 0.0166(9) 0.0199(9) 0.0178(9) 0.0021(7) 0.0064(7) 0.0022(7)
C13 0.0180(9) 0.0183(9) 0.0148(9) -0.0003(7) 0.0032(7) 0.0027(7)
C14 0.0157(9) 0.0148(8) 0.0187(9) -0.0016(7) 0.0036(7) 0.0005(7)
C23 0.0208(9) 0.0195(9) 0.0185(9) 0.0030(7) 0.0069(7) 0.0012(7)
C22 0.0197(9) 0.0144(8) 0.0173(9) 0.0025(7) 0.0044(7) 0.0020(7)
C18 0.0214(9) 0.0217(9) 0.0139(9) -0.0013(7) 0.0038(7) 0.0007(7)
C7 0.0229(9) 0.0197(9) 0.0210(9) 0.0027(7) 0.0075(8) 0.0072(7)
C1 0.0158(9) 0.0213(9) 0.0184(9) -0.0048(7) 0.0052(7) 0.0031(7)
C34 0.0213(10) 0.0261(10) 0.0199(9) -0.0017(8) 0.0043(8) 0.0025(8)
C15 0.0161(9) 0.0154(8) 0.0183(9) -0.0019(7) 0.0033(7) -0.0005(7)
C12 0.0365(11) 0.0240(10) 0.0202(10) 0.0014(8) 0.0101(8) 0.0066(9)
C6 0.0170(9) 0.0283(10) 0.0177(9) -0.0029(8) 0.0067(7) 0.0044(8)
C30 0.0207(9) 0.0206(9) 0.0203(9) 0.0010(8) 0.0043(7) 0.0008(7)
C17 0.0178(9) 0.0188(9) 0.0152(9) 0.0010(7) 0.0010(7) 0.0025(7)
C28 0.0229(10) 0.0211(9) 0.0262(10) -0.0005(8) 0.0076(8) -0.0013(8)
C3 0.0235(10) 0.0251(10) 0.0354(11) -0.0055(9) 0.0145(9) -0.0025(8)
C8 0.0264(10) 0.0154(9) 0.0202(9) 0.0033(7) 0.0072(8) 0.0057(7)
C9 0.0310(11) 0.0195(9) 0.0297(11) 0.0040(9) 0.0067(9) 0.0006(9)
C27 0.0228(10) 0.0320(11) 0.0388(12) 0.0012(10) 0.0062(9) -0.0063(9)
C33 0.0206(10) 0.0385(12) 0.0207(10) 0.0020(9) 0.0004(8) 0.0013(9)
C4 0.0192(9) 0.0387(12) 0.0319(11) -0.0161(9) 0.0107(8) -0.0063(9)
C2 0.0203(9) 0.0248(10) 0.0228(10) -0.0024(8) 0.0061(8) 0.0024(8)
C24 0.0251(10) 0.0298(11) 0.0246(10) -0.0022(8) 0.0091(8) 0.0027(8)
C31 0.0257(10) 0.0215(10) 0.0306(11) 0.0033(8) 0.0087(8) 0.0067(8)
C32 0.0221(10) 0.0331(11) 0.0290(11) 0.0100(9) 0.0035(8) 0.0101(9)
C5 0.0163(9) 0.0420(12) 0.0217(10) -0.0097(9) 0.0043(8) 0.0012(8)
C11 0.0489(13) 0.0233(10) 0.0267(11) 0.0036(8) 0.0214(10) 0.0057(9)
C10 0.0366(12) 0.0226(10) 0.0409(13) 0.0070(10) 0.0209(10) 0.0019(9)
C26 0.0195(10) 0.0440(13) 0.0462(13) 0.0056(11) 0.0124(10) -0.0001(9)
C25 0.0279(11) 0.0430(13) 0.0371(12) -0.0024(10) 0.0163(10) 0.0068(10)

loop_
_atom_type_symbol
_atom_type_description
_atom_type_scat_dispersion_real
_atom_type_scat_dispersion_imag
_atom_type_scat_source
C C 0.0181 0.0091 'International Tables Vol C Tables 4.2.6.8 and 6.1.1.4'
H H 0.0000 0.0000 'International Tables Vol C Tables 4.2.6.8 and 6.1.1.4'
Br Br -0.6763 1.2805 'International Tables Vol C Tables 4.2.6.8 and 6.1.1.4'
N N 0.0311 0.0180 'International Tables Vol C Tables 4.2.6.8 and 6.1.1.4'
O O 0.0492 0.0322 'International Tables Vol C Tables 4.2.6.8 and 6.1.1.4'

loop_
_geom_angle_atom_site_label_1
_geom_angle_atom_site_label_2
_geom_angle_atom_site_label_3
_geom_angle
_geom_angle_site_symmetry_1
_geom_angle_site_symmetry_3
_geom_angle_publ_flag
C7 O1 C6 118.41(14) . . ?
C13 N1 H1 120.9 . . ?
C8 N1 H1 120.9 . . ?
C8 N1 C13 118.29(15) . . ?
C20 C21 C16 121.90(16) . . ?
C20 C21 C13 127.53(16) . . ?
C16 C21 C13 110.56(15) . . ?
C21 C20 H20 121.4 . . ?
C21 C20 C19 117.16(16) . . ?
C19 C20 H20 121.4 . . ?
C21 C16 C15 108.19(16) . . ?
C17 C16 C21 120.13(16) . . ?
C17 C16 C15 131.66(17) . . ?
C20 C19 Br1 117.94(13) . . ?
C18 C19 Br1 119.63(14) . . ?
C18 C19 C20 122.42(17) . . ?
C34 C29 C15 121.87(17) . . ?
C34 C29 C30 119.02(17) . . ?
C30 C29 C15 119.11(17) . . ?
N1 C13 C21 107.32(14) . . ?
N1 C13 C14 113.41(15) . . ?
N1 C13 C1 113.75(15) . . ?
C21 C13 C14 100.90(14) . . ?
C21 C13 C1 110.21(15) . . ?
C1 C13 C14 110.41(14) . . ?
C22 C14 C13 120.66(15) . . ?
C15 C14 C13 111.01(15) . . ?
C15 C14 C22 128.20(16) . . ?
C28 C23 C22 122.87(17) . . ?
C24 C23 C22 117.72(17) . . ?
C24 C23 C28 119.40(18) . . ?
O2 C22 C14 119.67(16) . . ?
O2 C22 C23 120.22(17) . . ?
C14 C22 C23 120.11(16) . . ?
C19 C18 H18 120.2 . . ?
C19 C18 C17 119.55(17) . . ?
C17 C18 H18 120.2 . . ?
C12 C7 O1 117.97(18) . . ?
C12 C7 C8 121.67(19) . . ?
C8 C7 O1 120.21(17) . . ?
C6 C1 C13 126.54(17) . . ?
C6 C1 C2 116.96(17) . . ?
C2 C1 C13 116.50(16) . . ?
C29 C34 H34 120.1 . . ?
C33 C34 C29 119.84(18) . . ?
C33 C34 H34 120.1 . . ?
C29 C15 C16 124.51(16) . . ?
C14 C15 C16 109.23(16) . . ?
C14 C15 C29 126.10(17) . . ?
C7 C12 H12 120.4 . . ?
C7 C12 C11 119.2(2) . . ?
C11 C12 H12 120.4 . . ?
C1 C6 O1 125.07(17) . . ?
C1 C6 C5 120.93(19) . . ?
C5 C6 O1 113.96(16) . . ?
C29 C30 H30 119.6 . . ?
C31 C30 C29 120.76(18) . . ?
C31 C30 H30 119.6 . . ?
C16 C17 C18 118.80(16) . . ?
C16 C17 H17 120.6 . . ?
C18 C17 H17 120.6 . . ?
C23 C28 H28 119.8 . . ?
C23 C28 C27 120.48(19) . . ?
C27 C28 H28 119.8 . . ?
C4 C3 H3 120.3 . . ?
C2 C3 H3 120.3 . . ?
C2 C3 C4 119.4(2) . . ?
C7 C8 N1 117.92(17) . . ?
C7 C8 C9 118.57(18) . . ?
C9 C8 N1 123.44(18) . . ?
C8 C9 H9 119.8 . . ?
C8 C9 C10 120.4(2) . . ?
C10 C9 H9 119.8 . . ?
C28 C27 H27 120.1 . . ?
C26 C27 C28 119.8(2) . . ?
C26 C27 H27 120.1 . . ?
C34 C33 H33 119.8 . . ?
C32 C33 C34 120.44(19) . . ?
C32 C33 H33 119.8 . . ?
C3 C4 H4 120.3 . . ?
C5 C4 C3 119.41(19) . . ?
C5 C4 H4 120.3 . . ?
C1 C2 H2 118.8 . . ?
C3 C2 C1 122.39(19) . . ?
C3 C2 H2 118.8 . . ?
C23 C24 H24 119.9 . . ?
C23 C24 C25 120.2(2) . . ?
C25 C24 H24 119.9 . . ?
C30 C31 H31 120.1 . . ?
C32 C31 C30 119.82(19) . . ?
C32 C31 H31 120.1 . . ?
C33 C32 H32 120.0 . . ?
C31 C32 C33 120.06(18) . . ?
C31 C32 H32 120.0 . . ?
C6 C5 H5 119.6 . . ?
C4 C5 C6 120.87(19) . . ?
C4 C5 H5 119.6 . . ?
C12 C11 H11 119.9 . . ?
C10 C11 C12 120.18(19) . . ?
C10 C11 H11 119.9 . . ?
C9 C10 H10 120.0 . . ?
C11 C10 C9 120.0(2) . . ?
C11 C10 H10 120.0 . . ?
C27 C26 H26 120.1 . . ?
C27 C26 C25 119.9(2) . . ?
C25 C26 H26 120.1 . . ?
C24 C25 H25 119.9 . . ?
C26 C25 C24 120.2(2) . . ?
C26 C25 H25 119.9 . . ?

loop_
_geom_bond_atom_site_label_1
_geom_bond_atom_site_label_2
_geom_bond_distance
_geom_bond_site_symmetry_2
_geom_bond_publ_flag
Br1 C19 1.9015(18) . ?
O2 C22 1.224(2) . ?
O1 C7 1.391(2) . ?
O1 C6 1.394(2) . ?
N1 H1 0.8800 . ?
N1 C13 1.474(2) . ?
N1 C8 1.419(2) . ?
C21 C20 1.375(3) . ?
C21 C16 1.398(3) . ?
C21 C13 1.524(2) . ?
C20 H20 0.9500 . ?
C20 C19 1.390(3) . ?
C16 C15 1.480(2) . ?
C16 C17 1.389(3) . ?
C19 C18 1.390(3) . ?
C29 C34 1.396(3) . ?
C29 C15 1.476(2) . ?
C29 C30 1.397(3) . ?
C13 C14 1.544(2) . ?
C13 C1 1.537(2) . ?
C14 C22 1.488(3) . ?
C14 C15 1.361(3) . ?
C23 C22 1.496(3) . ?
C23 C28 1.390(3) . ?
C23 C24 1.387(3) . ?
C18 H18 0.9500 . ?
C18 C17 1.395(3) . ?
C7 C12 1.386(3) . ?
C7 C8 1.388(3) . ?
C1 C6 1.391(3) . ?
C1 C2 1.400(3) . ?
C34 H34 0.9500 . ?
C34 C33 1.389(3) . ?
C12 H12 0.9500 . ?
C12 C11 1.388(3) . ?
C6 C5 1.393(3) . ?
C30 H30 0.9500 . ?
C30 C31 1.383(3) . ?
C17 H17 0.9500 . ?
C28 H28 0.9500 . ?
C28 C27 1.391(3) . ?
C3 H3 0.9500 . ?
C3 C4 1.385(3) . ?
C3 C2 1.384(3) . ?
C8 C9 1.389(3) . ?
C9 H9 0.9500 . ?
C9 C10 1.396(3) . ?
C27 H27 0.9500 . ?
C27 C26 1.386(3) . ?
C33 H33 0.9500 . ?
C33 C32 1.386(3) . ?
C4 H4 0.9500 . ?
C4 C5 1.379(3) . ?
C2 H2 0.9500 . ?
C24 H24 0.9500 . ?
C24 C25 1.391(3) . ?
C31 H31 0.9500 . ?
C31 C32 1.383(3) . ?
C32 H32 0.9500 . ?
C5 H5 0.9500 . ?
C11 H11 0.9500 . ?
C11 C10 1.384(3) . ?
C10 H10 0.9500 . ?
C26 H26 0.9500 . ?
C26 C25 1.387(3) . ?
C25 H25 0.9500 . ?

loop_
_geom_torsion_atom_site_label_1
_geom_torsion_atom_site_label_2
_geom_torsion_atom_site_label_3
_geom_torsion_atom_site_label_4
_geom_torsion
_geom_torsion_site_symmetry_1
_geom_torsion_site_symmetry_2
_geom_torsion_site_symmetry_3
_geom_torsion_site_symmetry_4
_geom_torsion_publ_flag
Br1 C19 C18 C17 179.10(14) . . . . ?
O1 C7 C12 C11 -176.37(17) . . . . ?
O1 C7 C8 N1 -0.1(3) . . . . ?
O1 C7 C8 C9 176.93(17) . . . . ?
O1 C6 C5 C4 178.36(16) . . . . ?
N1 C13 C14 C22 66.0(2) . . . . ?
N1 C13 C14 C15 -117.77(17) . . . . ?
N1 C13 C1 C6 -6.9(3) . . . . ?
N1 C13 C1 C2 174.00(15) . . . . ?
N1 C8 C9 C10 175.73(18) . . . . ?
C21 C20 C19 Br1 -179.33(14) . . . . ?
C21 C20 C19 C18 1.1(3) . . . . ?
C21 C16 C15 C29 174.27(17) . . . . ?
C21 C16 C15 C14 -1.4(2) . . . . ?
C21 C16 C17 C18 1.3(3) . . . . ?
C21 C13 C14 C22 -179.57(15) . . . . ?
C21 C13 C14 C15 -3.33(19) . . . . ?
C21 C13 C1 C6 -127.46(19) . . . . ?
C21 C13 C1 C2 53.4(2) . . . . ?
C20 C21 C16 C15 179.71(17) . . . . ?
C20 C21 C16 C17 -1.5(3) . . . . ?
C20 C21 C13 N1 -59.2(2) . . . . ?
C20 C21 C13 C14 -178.18(18) . . . . ?
C20 C21 C13 C1 65.1(2) . . . . ?
C20 C19 C18 C17 -1.4(3) . . . . ?
C16 C21 C20 C19 0.3(3) . . . . ?
C16 C21 C13 N1 121.37(16) . . . . ?
C16 C21 C13 C14 2.43(19) . . . . ?
C16 C21 C13 C1 -114.27(17) . . . . ?
C19 C18 C17 C16 0.1(3) . . . . ?
C29 C34 C33 C32 0.3(3) . . . . ?
C29 C30 C31 C32 -0.6(3) . . . . ?
C13 N1 C8 C7 -71.8(2) . . . . ?
C13 N1 C8 C9 111.3(2) . . . . ?
C13 C21 C20 C19 -179.01(17) . . . . ?
C13 C21 C16 C15 -0.9(2) . . . . ?
C13 C21 C16 C17 177.92(16) . . . . ?
C13 C14 C22 O2 40.1(2) . . . . ?
C13 C14 C22 C23 -139.20(17) . . . . ?
C13 C14 C15 C16 3.0(2) . . . . ?
C13 C14 C15 C29 -172.52(17) . . . . ?
C13 C1 C6 O1 3.1(3) . . . . ?
C13 C1 C6 C5 -179.06(17) . . . . ?
C13 C1 C2 C3 179.15(17) . . . . ?
C14 C13 C1 C6 121.93(19) . . . . ?
C14 C13 C1 C2 -57.2(2) . . . . ?
C23 C28 C27 C26 0.8(3) . . . . ?
C23 C24 C25 C26 2.1(3) . . . . ?
C22 C14 C15 C16 178.91(17) . . . . ?
C22 C14 C15 C29 3.4(3) . . . . ?
C22 C23 C28 C27 179.09(18) . . . . ?
C22 C23 C24 C25 179.43(19) . . . . ?
C7 O1 C6 C1 -52.3(2) . . . . ?
C7 O1 C6 C5 129.74(17) . . . . ?
C7 C12 C11 C10 -0.2(3) . . . . ?
C7 C8 C9 C10 -1.1(3) . . . . ?
C1 C13 C14 C22 -63.0(2) . . . . ?
C1 C13 C14 C15 113.22(17) . . . . ?
C1 C6 C5 C4 0.3(3) . . . . ?
C34 C29 C15 C16 49.4(3) . . . . ?
C34 C29 C15 C14 -135.7(2) . . . . ?
C34 C29 C30 C31 2.7(3) . . . . ?
C34 C33 C32 C31 1.8(3) . . . . ?
C15 C16 C17 C18 179.70(18) . . . . ?
C15 C29 C34 C33 176.40(18) . . . . ?
C15 C29 C30 C31 -176.23(18) . . . . ?
C15 C14 C22 O2 -135.5(2) . . . . ?
C15 C14 C22 C23 45.3(3) . . . . ?
C12 C7 C8 N1 -175.46(17) . . . . ?
C12 C7 C8 C9 1.6(3) . . . . ?
C12 C11 C10 C9 0.6(3) . . . . ?
C6 O1 C7 C12 -119.13(18) . . . . ?
C6 O1 C7 C8 65.3(2) . . . . ?
C6 C1 C2 C3 0.0(3) . . . . ?
C30 C29 C34 C33 -2.5(3) . . . . ?
C30 C29 C15 C16 -131.73(19) . . . . ?
C30 C29 C15 C14 43.2(3) . . . . ?
C30 C31 C32 C33 -1.6(3) . . . . ?
C17 C16 C15 C29 -4.3(3) . . . . ?
C17 C16 C15 C14 -179.96(19) . . . . ?
C28 C23 C22 O2 -158.74(18) . . . . ?
C28 C23 C22 C14 20.5(3) . . . . ?
C28 C23 C24 C25 -1.5(3) . . . . ?
C28 C27 C26 C25 -0.2(3) . . . . ?
C3 C4 C5 C6 -0.7(3) . . . . ?
C8 N1 C13 C21 -176.77(15) . . . . ?
C8 N1 C13 C14 -66.2(2) . . . . ?
C8 N1 C13 C1 61.0(2) . . . . ?
C8 C7 C12 C11 -0.9(3) . . . . ?
C8 C9 C10 C11 0.1(3) . . . . ?
C27 C26 C25 C24 -1.2(4) . . . . ?
C4 C3 C2 C1 -0.3(3) . . . . ?
C2 C1 C6 O1 -177.77(16) . . . . ?
C2 C1 C6 C5 0.0(3) . . . . ?
C2 C3 C4 C5 0.7(3) . . . . ?
C24 C23 C22 O2 20.3(3) . . . . ?
C24 C23 C22 C14 -160.47(17) . . . . ?
C24 C23 C28 C27 0.1(3) . . . . ?
